data_4115460
loop_
_publ_author_name
'Kenji Kinoshita'
'Paul G Williard'
'Chaitan Khosla'
'David E. Cane'

_publ_section_title
;
 Precursor-Directed Biosynthesis of 16-Membered Macrolides by the
 Erythromycin Polyketide Synthase
;
_journal_name_full 'Journal of the American Chemical Society'
_journal_page_first 2495
_journal_page_last 2502
_journal_paper_doi 10.1021/ja004139l
_journal_volume 123
_journal_year 2001
_chemical_formula_moiety C23H40O6
_chemical_formula_sum 'C23 H40 O6'
_chemical_formula_weight 412.55
_chemical_melting_point 432(1)
_chemical_name_common 'compound 34'
_chemical_name_systematic
;

  ?

;
_space_group_IT_number 4
_symmetry_cell_setting monoclinic
_symmetry_space_group_name_Hall 'P 2yb'
_symmetry_space_group_name_H-M 'P 1 21 1'
_atom_sites_solution_hydrogens geom
_atom_sites_solution_primary direct
_atom_sites_solution_secondary difmap
_audit_creation_method SHELXL-97
_cell_angle_alpha 90.00
_cell_angle_beta 98.296(12)
_cell_angle_gamma 90.00
_cell_formula_units_Z 4
_cell_length_a 10.552(6)
_cell_length_b 18.024(11)
_cell_length_c 13.083(8)
_cell_measurement_temperature 293(2)
_cell_volume 2462(3)
_computing_cell_refinement 'Bruker SMART'
_computing_data_collection 'Bruker SMART'
_computing_data_reduction 'Bruker SHELXTL'
_computing_molecular_graphics 'Bruker SHELXTL'
_computing_publication_material 'Bruker SHELXTL'
_computing_structure_refinement 'SHELXL-97 (Sheldrick, 1997)'
_computing_structure_solution 'SHELXS-97 (Sheldrick, 1990)'
_diffrn_ambient_temperature 293(2)
_diffrn_measured_fraction_theta_full 0.992
_diffrn_measured_fraction_theta_max 0.992
_diffrn_measurement_device_type 'CCD area detector'
_diffrn_measurement_method 'phi and omega scans'
_diffrn_radiation_monochromator graphite
_diffrn_radiation_source 'fine-focus sealed tube'
_diffrn_radiation_type MoK\a
_diffrn_radiation_wavelength 0.71073
_diffrn_reflns_av_R_equivalents 0.0991
_diffrn_reflns_av_sigmaI/netI 0.1194
_diffrn_reflns_limit_h_max 11
_diffrn_reflns_limit_h_min -8
_diffrn_reflns_limit_k_max 18
_diffrn_reflns_limit_k_min -20
_diffrn_reflns_limit_l_max 14
_diffrn_reflns_limit_l_min -14
_diffrn_reflns_number 11366
_diffrn_reflns_theta_full 23.43
_diffrn_reflns_theta_max 23.43
_diffrn_reflns_theta_min 1.94
_exptl_absorpt_coefficient_mu 0.079
_exptl_absorpt_correction_type none
_exptl_crystal_density_diffrn 1.113
_exptl_crystal_F_000 904
_refine_diff_density_max 0.267
_refine_diff_density_min -0.250
_refine_diff_density_rms 0.055
_refine_ls_abs_structure_details 'Flack H D (1983), Acta Cryst. A39, 876-881'
_refine_ls_abs_structure_Flack 0(2)
_refine_ls_extinction_method none
_refine_ls_goodness_of_fit_ref 1.009
_refine_ls_hydrogen_treatment mixed
_refine_ls_matrix_type full
_refine_ls_number_parameters 523
_refine_ls_number_reflns 6656
_refine_ls_number_restraints 1
_refine_ls_restrained_S_all 1.009
_refine_ls_R_factor_all 0.1527
_refine_ls_R_factor_gt 0.0829
_refine_ls_shift/su_max 0.000
_refine_ls_shift/su_mean 0.000
_refine_ls_structure_factor_coef Fsqd
_refine_ls_weighting_details 'calc w=1/[\s^2^(Fo^2^)+(0.1282P)^2^+0.0000P] where P=(Fo^2^+2Fc^2^)/3'
_refine_ls_weighting_scheme calc
_refine_ls_wR_factor_gt 0.1929
_refine_ls_wR_factor_ref 0.2361
_reflns_number_gt 3847
_reflns_number_total 6656
_reflns_threshold_expression >2sigma(I)
_cod_data_source_file ja004139l.cif
_cod_data_source_block dec6
_cod_database_code 4115460

loop_
_symmetry_equiv_pos_as_xyz
'x, y, z'
'-x, y+1/2, -z'

loop_
_atom_site_label
_atom_site_type_symbol
_atom_site_fract_x
_atom_site_fract_y
_atom_site_fract_z
_atom_site_U_iso_or_equiv
_atom_site_adp_type
_atom_site_occupancy
_atom_site_symmetry_multiplicity
_atom_site_calc_flag
_atom_site_refinement_flags
O1 O 0.2965(5) 0.5933(3) 0.7997(4) 0.0640(14) Uani 1 1 d .
O2 O 0.1345(7) 0.6743(4) 0.7805(5) 0.109(2) Uani 1 1 d .
O3 O -0.0040(5) 0.6250(3) 0.5668(4) 0.0825(17) Uani 1 1 d .
H3A H -0.0330 0.6269 0.6217 0.124 Uiso 1 1 calc R
O4 O 0.1998(4) 0.4338(3) 0.5386(3) 0.0598(14) Uani 1 1 d .
O5 O 0.4041(4) 0.4083(3) 0.6228(4) 0.0681(14) Uani 1 1 d .
H5A H 0.3850 0.4242 0.6773 0.102 Uiso 1 1 calc R
O6 O 0.1276(5) 0.2811(3) 0.7650(4) 0.0786(16) Uani 1 1 d .
H6A H 0.0977 0.2930 0.8171 0.118 Uiso 1 1 calc R
C1 C 0.2146(8) 0.6385(5) 0.7425(7) 0.072(2) Uani 1 1 d .
C2 C 0.2235(8) 0.6331(5) 0.6303(6) 0.074(2) Uani 1 1 d .
H2A H 0.3046 0.6091 0.6217 0.088 Uiso 1 1 calc R
C3 C 0.1122(7) 0.5839(4) 0.5807(6) 0.058(2) Uani 1 1 d .
H3B H 0.1030 0.5421 0.6270 0.070 Uiso 1 1 calc R
C4 C 0.1274(7) 0.5537(5) 0.4754(5) 0.066(2) Uani 1 1 d .
H4A H 0.1495 0.5956 0.4335 0.079 Uiso 1 1 calc R
C5 C 0.2392(7) 0.4972(5) 0.4821(5) 0.066(2) Uani 1 1 d .
H5B H 0.3143 0.5195 0.5236 0.079 Uiso 1 1 calc R
C6 C 0.2780(8) 0.4731(6) 0.3784(5) 0.081(3) Uani 1 1 d .
H6B H 0.2026 0.4525 0.3353 0.097 Uiso 1 1 calc R
C7 C 0.3795(8) 0.4128(6) 0.3979(6) 0.081(3) Uani 1 1 d .
H7A H 0.4577 0.4342 0.4341 0.098 Uiso 1 1 calc R
H7B H 0.3981 0.3942 0.3321 0.098 Uiso 1 1 calc R
C8 C 0.3389(8) 0.3481(5) 0.4610(7) 0.077(2) Uani 1 1 d .
H8A H 0.2649 0.3249 0.4193 0.092 Uiso 1 1 calc R
C9 C 0.2922(7) 0.3771(4) 0.5619(6) 0.063(2) Uani 1 1 d .
C10 C 0.2296(7) 0.3162(4) 0.6220(6) 0.068(2) Uani 1 1 d .
H10B H 0.2957 0.2792 0.6447 0.081 Uiso 1 1 calc R
C11 C 0.1782(7) 0.3459(4) 0.7206(6) 0.062(2) Uani 1 1 d .
H11B H 0.1069 0.3797 0.6984 0.074 Uiso 1 1 calc R
C12 C 0.2694(7) 0.3842(4) 0.8022(5) 0.0525(18) Uani 1 1 d .
C13 C 0.2394(7) 0.4496(4) 0.8363(5) 0.0546(19) Uani 1 1 d .
H13A H 0.1641 0.4706 0.8029 0.065 Uiso 1 1 calc R
C14 C 0.3110(7) 0.4948(4) 0.9224(5) 0.0600(19) Uani 1 1 d .
H14A H 0.4029 0.4873 0.9217 0.072 Uiso 1 1 calc R
C15 C 0.2825(7) 0.5765(4) 0.9064(6) 0.060(2) Uani 1 1 d .
H15A H 0.1927 0.5847 0.9147 0.072 Uiso 1 1 calc R
C16 C 0.3654(9) 0.6295(5) 0.9803(7) 0.094(3) Uani 1 1 d .
H16A H 0.3391 0.6797 0.9649 0.141 Uiso 1 1 calc R
H16B H 0.4537 0.6237 0.9718 0.141 Uiso 1 1 calc R
H16C H 0.3550 0.6181 1.0503 0.141 Uiso 1 1 calc R
C17 C 0.2204(10) 0.7120(6) 0.5816(9) 0.114(4) Uani 1 1 d .
H17A H 0.2933 0.7398 0.6131 0.171 Uiso 1 1 calc R
H17B H 0.1433 0.7370 0.5929 0.171 Uiso 1 1 calc R
H17C H 0.2228 0.7079 0.5087 0.171 Uiso 1 1 calc R
C18 C 0.0029(8) 0.5197(6) 0.4195(6) 0.093(3) Uani 1 1 d .
H18A H -0.0644 0.5558 0.4148 0.140 Uiso 1 1 calc R
H18B H -0.0200 0.4773 0.4575 0.140 Uiso 1 1 calc R
H18C H 0.0154 0.5045 0.3513 0.140 Uiso 1 1 calc R
C19 C 0.3268(10) 0.5398(7) 0.3218(7) 0.115(4) Uani 1 1 d .
H19A H 0.2602 0.5763 0.3089 0.172 Uiso 1 1 calc R
H19B H 0.3507 0.5235 0.2574 0.172 Uiso 1 1 calc R
H19C H 0.3999 0.5611 0.3638 0.172 Uiso 1 1 calc R
C20 C 0.4415(10) 0.2884(6) 0.4824(9) 0.120(4) Uani 1 1 d .
H20A H 0.4664 0.2721 0.4184 0.180 Uiso 1 1 calc R
H20B H 0.4080 0.2472 0.5165 0.180 Uiso 1 1 calc R
H20C H 0.5146 0.3084 0.5258 0.180 Uiso 1 1 calc R
C21 C 0.1209(9) 0.2764(5) 0.5521(7) 0.098(3) Uani 1 1 d .
H21A H 0.1528 0.2575 0.4921 0.148 Uiso 1 1 calc R
H21B H 0.0526 0.3107 0.5312 0.148 Uiso 1 1 calc R
H21C H 0.0896 0.2361 0.5894 0.148 Uiso 1 1 calc R
C22 C 0.3855(8) 0.3415(5) 0.8493(7) 0.079(2) Uani 1 1 d .
H22A H 0.4367 0.3720 0.8995 0.119 Uiso 1 1 calc R
H22B H 0.4350 0.3276 0.7963 0.119 Uiso 1 1 calc R
H22C H 0.3591 0.2978 0.8823 0.119 Uiso 1 1 calc R
C23 C 0.2789(8) 0.4685(5) 1.0280(6) 0.085(3) Uani 1 1 d .
H23A H 0.3266 0.4973 1.0820 0.128 Uiso 1 1 calc R
H23B H 0.3013 0.4170 1.0377 0.128 Uiso 1 1 calc R
H23C H 0.1889 0.4746 1.0299 0.128 Uiso 1 1 calc R
O7 O 0.2860(4) 1.0568(3) 0.2507(4) 0.0602(13) Uani 1 1 d .
O8 O 0.1715(7) 1.1585(4) 0.2764(5) 0.110(2) Uani 1 1 d .
O9 O 0.0307(4) 1.1809(2) 0.0570(4) 0.0599(13) Uani 1 1 d .
H9A H 0.0378 1.2169 0.0198 0.090 Uiso 1 1 calc R
O10 O 0.1588(4) 0.9924(2) -0.0735(3) 0.0491(11) Uani 1 1 d .
O11 O 0.3317(4) 0.9237(3) 0.0049(4) 0.0604(13) Uani 1 1 d .
H11A H 0.3823 0.9564 -0.0054 0.091 Uiso 1 1 calc R
O12 O -0.0219(5) 0.8139(3) 0.0542(4) 0.0734(15) Uani 1 1 d .
H12A H -0.0108 0.7791 0.0160 0.110 Uiso 1 1 calc R
C24 C 0.2335(8) 1.1206(5) 0.2226(6) 0.071(2) Uani 1 1 d .
C25 C 0.2530(7) 1.1440(5) 0.1150(5) 0.064(2) Uani 1 1 d .
H25A H 0.3206 1.1127 0.0937 0.076 Uiso 1 1 calc R
C26 C 0.1257(6) 1.1264(4) 0.0421(5) 0.0517(18) Uani 1 1 d .
H26A H 0.0949 1.0778 0.0613 0.062 Uiso 1 1 calc R
C27 C 0.1419(6) 1.1240(4) -0.0733(5) 0.0475(17) Uani 1 1 d .
H27A H 0.1847 1.1698 -0.0896 0.057 Uiso 1 1 calc R
C28 C 0.2278(6) 1.0587(4) -0.0933(5) 0.0483(16) Uani 1 1 d .
H28A H 0.3059 1.0610 -0.0427 0.058 Uiso 1 1 calc R
C29 C 0.2670(7) 1.0541(4) -0.2010(5) 0.0549(18) Uani 1 1 d .
H29A H 0.1895 1.0484 -0.2516 0.066 Uiso 1 1 calc R
C30 C 0.3501(7) 0.9840(4) -0.2040(5) 0.0569(19) Uani 1 1 d .
H30A H 0.3748 0.9792 -0.2723 0.068 Uiso 1 1 calc R
H30B H 0.4278 0.9897 -0.1550 0.068 Uiso 1 1 calc R
C31 C 0.2820(7) 0.9138(4) -0.1786(6) 0.0592(19) Uani 1 1 d .
H31A H 0.2089 0.9071 -0.2332 0.071 Uiso 1 1 calc R
C32 C 0.2265(6) 0.9240(4) -0.0757(5) 0.0502(17) Uani 1 1 d .
C33 C 0.1274(7) 0.8628(4) -0.0577(5) 0.0528(18) Uani 1 1 d .
H33A H 0.1712 0.8148 -0.0568 0.063 Uiso 1 1 calc R
C34 C 0.0714(7) 0.8701(4) 0.0457(5) 0.0534(18) Uani 1 1 d .
H34A H 0.0265 0.9178 0.0433 0.064 Uiso 1 1 calc R
C35 C 0.1662(6) 0.8696(4) 0.1441(6) 0.0532(18) Uani 1 1 d .
C36 C 0.1669(7) 0.9255(4) 0.2111(6) 0.0591(19) Uani 1 1 d .
H36A H 0.1071 0.9626 0.1915 0.071 Uiso 1 1 calc R
C37 C 0.2497(7) 0.9378(4) 0.3137(6) 0.065(2) Uani 1 1 d .
H37A H 0.3372 0.9218 0.3082 0.078 Uiso 1 1 calc R
C38 C 0.2523(7) 1.0192(4) 0.3433(5) 0.063(2) Uani 1 1 d .
H38A H 0.1669 1.0349 0.3556 0.075 Uiso 1 1 calc R
C39 C 0.3499(9) 1.0402(6) 0.4340(7) 0.095(3) Uani 1 1 d .
H39A H 0.3426 1.0922 0.4481 0.142 Uiso 1 1 calc R
H39B H 0.4343 1.0298 0.4184 0.142 Uiso 1 1 calc R
H39C H 0.3351 1.0121 0.4935 0.142 Uiso 1 1 calc R
C40 C 0.297(2) 1.2247(5) 0.1126(7) 0.087(3) Uani 1 1 d .
H40A H 0.3756 1.2308 0.1584 0.130 Uiso 1 1 calc R
H40B H 0.2324 1.2564 0.1344 0.130 Uiso 1 1 calc R
H40C H 0.3092 1.2376 0.0436 0.130 Uiso 1 1 calc R
C41 C 0.0113(7) 1.1203(4) -0.1429(6) 0.063(2) Uani 1 1 d .
H41A H 0.0242 1.1201 -0.2140 0.095 Uiso 1 1 calc R
H41B H -0.0391 1.1628 -0.1300 0.095 Uiso 1 1 calc R
H41C H -0.0327 1.0759 -0.1280 0.095 Uiso 1 1 calc R
C42 C 0.3393(8) 1.1243(4) -0.2288(7) 0.075(2) Uani 1 1 d .
H42A H 0.3597 1.1196 -0.2977 0.113 Uiso 1 1 calc R
H42B H 0.4169 1.1298 -0.1811 0.113 Uiso 1 1 calc R
H42C H 0.2862 1.1672 -0.2249 0.113 Uiso 1 1 calc R
C43 C 0.3654(9) 0.8458(4) -0.1798(8) 0.092(3) Uani 1 1 d .
H43A H 0.3960 0.8424 -0.2452 0.138 Uiso 1 1 calc R
H43B H 0.3164 0.8024 -0.1692 0.138 Uiso 1 1 calc R
H43C H 0.4369 0.8496 -0.1256 0.138 Uiso 1 1 calc R
C44 C 0.0153(7) 0.8614(5) -0.1491(6) 0.070(2) Uani 1 1 d .
H44A H 0.0491 0.8561 -0.2130 0.105 Uiso 1 1 calc R
H44B H -0.0323 0.9068 -0.1499 0.105 Uiso 1 1 calc R
H44C H -0.0402 0.8203 -0.1407 0.105 Uiso 1 1 calc R
C45 C 0.2474(8) 0.8017(4) 0.1654(7) 0.077(2) Uani 1 1 d .
H45A H 0.3037 0.8079 0.2294 0.116 Uiso 1 1 calc R
H45B H 0.2972 0.7945 0.1104 0.116 Uiso 1 1 calc R
H45C H 0.1935 0.7594 0.1701 0.116 Uiso 1 1 calc R
C46 C 0.1986(10) 0.8913(5) 0.4004(7) 0.099(3) Uani 1 1 d .
H46A H 0.2538 0.8984 0.4647 0.149 Uiso 1 1 calc R
H46B H 0.1971 0.8397 0.3822 0.149 Uiso 1 1 calc R
H46C H 0.1135 0.9073 0.4075 0.149 Uiso 1 1 calc R

loop_
_atom_site_aniso_label
_atom_site_aniso_U_11
_atom_site_aniso_U_22
_atom_site_aniso_U_33
_atom_site_aniso_U_23
_atom_site_aniso_U_13
_atom_site_aniso_U_12
O1 0.055(3) 0.069(4) 0.070(4) -0.004(3) 0.017(3) 0.000(3)
O2 0.108(5) 0.139(6) 0.083(4) 0.006(4) 0.026(4) 0.065(5)
O3 0.064(3) 0.106(4) 0.079(4) 0.025(3) 0.018(3) 0.029(3)
O4 0.049(3) 0.079(4) 0.055(3) -0.005(2) 0.017(2) -0.004(3)
O5 0.047(3) 0.079(4) 0.080(4) -0.011(3) 0.015(3) -0.010(3)
O6 0.085(4) 0.056(3) 0.102(4) 0.000(3) 0.039(3) -0.010(3)
C1 0.057(5) 0.068(6) 0.088(6) 0.000(5) 0.001(5) 0.001(5)
C2 0.063(5) 0.102(7) 0.059(5) 0.001(5) 0.018(4) 0.010(5)
C3 0.046(4) 0.072(5) 0.058(5) 0.021(4) 0.012(4) 0.004(4)
C4 0.057(5) 0.098(6) 0.044(4) 0.019(4) 0.012(4) 0.006(5)
C5 0.052(5) 0.099(6) 0.047(4) -0.002(4) 0.011(4) -0.008(5)
C6 0.074(6) 0.126(8) 0.044(5) -0.006(4) 0.016(4) -0.019(6)
C7 0.067(5) 0.114(7) 0.070(6) -0.020(5) 0.032(4) -0.002(6)
C8 0.060(5) 0.095(7) 0.081(6) -0.030(5) 0.027(4) -0.013(5)
C9 0.051(5) 0.072(6) 0.071(5) -0.015(4) 0.024(4) -0.016(5)
C10 0.059(5) 0.067(5) 0.085(6) -0.019(4) 0.036(4) -0.004(4)
C11 0.051(4) 0.053(5) 0.085(6) -0.003(4) 0.027(4) -0.006(4)
C12 0.051(4) 0.046(5) 0.061(5) -0.005(3) 0.010(4) 0.001(4)
C13 0.046(4) 0.054(5) 0.064(5) -0.005(4) 0.011(4) 0.002(4)
C14 0.051(4) 0.069(5) 0.059(5) -0.003(4) 0.005(4) 0.011(4)
C15 0.052(4) 0.060(5) 0.068(5) -0.018(4) 0.011(4) -0.003(4)
C16 0.095(7) 0.077(6) 0.108(7) -0.024(5) 0.011(6) -0.014(6)
C17 0.111(8) 0.096(8) 0.139(9) 0.026(7) 0.034(7) -0.032(7)
C18 0.051(5) 0.163(9) 0.066(5) 0.010(5) 0.008(4) 0.007(5)
C19 0.108(8) 0.176(11) 0.071(6) 0.030(7) 0.050(6) 0.013(7)
C20 0.110(9) 0.114(9) 0.148(10) -0.035(7) 0.061(8) 0.013(7)
C21 0.106(7) 0.093(7) 0.101(7) -0.045(5) 0.032(6) -0.048(6)
C22 0.068(5) 0.078(6) 0.094(6) 0.004(5) 0.018(5) 0.014(5)
C23 0.087(6) 0.103(7) 0.063(5) -0.003(5) -0.001(5) -0.012(5)
O7 0.053(3) 0.061(3) 0.068(3) 0.003(3) 0.015(2) 0.014(3)
O8 0.138(6) 0.110(5) 0.093(4) 0.015(4) 0.051(4) 0.053(5)
O9 0.059(3) 0.043(3) 0.082(3) 0.010(2) 0.023(2) 0.010(2)
O10 0.045(3) 0.036(3) 0.071(3) 0.001(2) 0.022(2) 0.001(2)
O11 0.037(3) 0.052(3) 0.093(4) 0.010(3) 0.013(3) -0.004(2)
O12 0.076(4) 0.056(3) 0.097(4) -0.014(3) 0.042(3) -0.023(3)
C24 0.062(5) 0.081(7) 0.072(6) -0.013(5) 0.015(4) 0.019(5)
C25 0.052(5) 0.088(7) 0.052(5) -0.004(4) 0.009(4) 0.016(4)
C26 0.038(4) 0.045(4) 0.076(5) 0.008(3) 0.020(4) 0.007(3)
C27 0.041(4) 0.048(4) 0.055(4) 0.003(3) 0.012(3) -0.002(3)
C28 0.048(4) 0.040(4) 0.057(4) 0.003(3) 0.008(3) 0.000(4)
C29 0.049(4) 0.055(5) 0.061(5) -0.001(4) 0.012(4) -0.004(4)
C30 0.056(4) 0.058(5) 0.061(4) -0.004(4) 0.023(4) -0.010(4)
C31 0.059(5) 0.054(5) 0.068(5) -0.012(4) 0.019(4) -0.005(4)
C32 0.047(4) 0.039(4) 0.066(5) -0.003(3) 0.016(4) 0.005(4)
C33 0.056(4) 0.031(4) 0.074(5) -0.011(3) 0.016(4) -0.002(3)
C34 0.058(5) 0.038(4) 0.066(5) -0.002(3) 0.016(4) -0.009(4)
C35 0.047(4) 0.042(4) 0.074(5) 0.008(4) 0.020(4) 0.006(4)
C36 0.055(4) 0.059(5) 0.065(5) 0.002(4) 0.015(4) 0.007(4)
C37 0.052(5) 0.073(6) 0.071(5) 0.013(4) 0.012(4) 0.004(4)
C38 0.054(5) 0.078(6) 0.056(5) -0.008(4) 0.008(4) 0.007(4)
C39 0.101(7) 0.107(8) 0.071(7) -0.019(5) -0.008(5) 0.012(6)
C40 0.085(6) 0.078(7) 0.099(7) -0.015(5) 0.017(5) -0.017(5)
C41 0.059(5) 0.057(5) 0.075(5) 0.002(4) 0.013(4) 0.006(4)
C42 0.082(6) 0.064(5) 0.088(6) 0.013(4) 0.040(5) 0.004(5)
C43 0.103(7) 0.055(6) 0.134(8) -0.008(5) 0.069(6) 0.012(5)
C44 0.062(5) 0.070(5) 0.079(5) -0.008(4) 0.009(4) -0.025(4)
C45 0.079(6) 0.059(6) 0.097(6) 0.018(4) 0.023(5) 0.020(5)
C46 0.122(8) 0.097(8) 0.083(6) 0.029(5) 0.027(6) 0.001(6)

loop_
_atom_type_symbol
_atom_type_description
_atom_type_scat_dispersion_real
_atom_type_scat_dispersion_imag
_atom_type_scat_source
C C 0.0033 0.0016 'International Tables Vol C Tables 4.2.6.8 and 6.1.1.4'
H H 0.0000 0.0000 'International Tables Vol C Tables 4.2.6.8 and 6.1.1.4'
O O 0.0106 0.0060 'International Tables Vol C Tables 4.2.6.8 and 6.1.1.4'

loop_
_geom_angle_atom_site_label_1
_geom_angle_atom_site_label_2
_geom_angle_atom_site_label_3
_geom_angle
C1 O1 C15 121.1(6)
C9 O4 C5 116.0(5)
O2 C1 O1 121.5(8)
O2 C1 C2 125.5(8)
O1 C1 C2 112.6(8)
C1 C2 C3 107.5(6)
C1 C2 C17 110.1(8)
C3 C2 C17 112.6(7)
O3 C3 C4 105.9(6)
O3 C3 C2 110.2(7)
C4 C3 C2 114.6(6)
C3 C4 C18 112.4(6)
C3 C4 C5 111.4(6)
C18 C4 C5 110.8(7)
O4 C5 C6 111.1(7)
O4 C5 C4 105.9(5)
C6 C5 C4 115.7(6)
C7 C6 C5 109.0(6)
C7 C6 C19 111.2(7)
C5 C6 C19 110.8(8)
C6 C7 C8 113.0(7)
C20 C8 C7 113.1(7)
C20 C8 C9 112.5(8)
C7 C8 C9 110.4(7)
O4 C9 O5 108.8(6)
O4 C9 C10 106.8(6)
O5 C9 C10 111.8(6)
O4 C9 C8 110.5(6)
O5 C9 C8 105.3(6)
C10 C9 C8 113.7(6)
C21 C10 C9 111.4(7)
C21 C10 C11 109.4(6)
C9 C10 C11 113.6(6)
O6 C11 C12 108.9(6)
O6 C11 C10 104.4(6)
C12 C11 C10 118.7(6)
C13 C12 C11 119.5(7)
C13 C12 C22 122.8(7)
C11 C12 C22 117.3(7)
C12 C13 C14 128.4(7)
C13 C14 C15 110.9(6)
C13 C14 C23 110.6(6)
C15 C14 C23 111.0(6)
O1 C15 C14 106.8(5)
O1 C15 C16 110.2(6)
C14 C15 C16 115.8(7)
C24 O7 C38 119.5(6)
C32 O10 C28 116.4(4)
O8 C24 O7 124.5(8)
O8 C24 C25 122.1(8)
O7 C24 C25 113.4(7)
C24 C25 C40 111.4(7)
C24 C25 C26 107.0(6)
C40 C25 C26 114.5(9)
O9 C26 C27 109.3(5)
O9 C26 C25 109.5(6)
C27 C26 C25 113.3(5)
C28 C27 C41 111.6(5)
C28 C27 C26 109.9(5)
C41 C27 C26 111.3(5)
O10 C28 C29 109.4(5)
O10 C28 C27 106.2(5)
C29 C28 C27 116.4(5)
C28 C29 C30 107.3(5)
C28 C29 C42 112.4(6)
C30 C29 C42 111.2(5)
C31 C30 C29 112.9(5)
C43 C31 C30 112.3(6)
C43 C31 C32 113.5(6)
C30 C31 C32 109.9(6)
O11 C32 O10 109.2(5)
O11 C32 C31 106.9(5)
O10 C32 C31 111.9(5)
O11 C32 C33 110.8(5)
O10 C32 C33 105.0(5)
C31 C32 C33 113.0(6)
C44 C33 C34 109.1(6)
C44 C33 C32 110.3(6)
C34 C33 C32 114.6(5)
O12 C34 C35 107.9(5)
O12 C34 C33 111.1(5)
C35 C34 C33 116.9(6)
C36 C35 C45 123.1(7)
C36 C35 C34 119.7(6)
C45 C35 C34 117.0(6)
C35 C36 C37 130.0(7)
C36 C37 C38 110.9(6)
C36 C37 C46 110.5(7)
C38 C37 C46 109.2(7)
O7 C38 C39 108.2(7)
O7 C38 C37 103.5(6)
C39 C38 C37 115.5(7)

loop_
_geom_bond_atom_site_label_1
_geom_bond_atom_site_label_2
_geom_bond_distance
O1 C1 1.336(9)
O1 C15 1.456(8)
O2 C1 1.224(10)
O3 C3 1.422(9)
O4 C9 1.415(9)
O4 C5 1.455(9)
O5 C9 1.439(9)
O6 C11 1.439(9)
C1 C2 1.488(12)
C2 C3 1.538(11)
C2 C17 1.557(13)
C3 C4 1.511(10)
C4 C18 1.536(11)
C4 C5 1.552(10)
C5 C6 1.534(10)
C6 C7 1.522(12)
C6 C19 1.538(13)
C7 C8 1.525(12)
C8 C20 1.523(13)
C8 C9 1.564(11)
C9 C10 1.552(11)
C10 C21 1.538(10)
C10 C11 1.564(10)
C11 C12 1.499(10)
C12 C13 1.316(9)
C12 C22 1.501(10)
C13 C14 1.502(10)
C14 C15 1.511(11)
C14 C23 1.544(11)
C15 C16 1.539(11)
O7 C24 1.306(9)
O7 C38 1.476(9)
O8 C24 1.234(9)
O9 C26 1.437(8)
O10 C32 1.427(8)
O10 C28 1.442(8)
O11 C32 1.417(8)
O12 C34 1.429(8)
C24 C25 1.512(11)
C25 C40 1.528(12)
C25 C26 1.563(10)
C26 C27 1.544(9)
C27 C28 1.531(9)
C27 C41 1.540(10)
C28 C29 1.527(9)
C29 C30 1.542(10)
C29 C42 1.548(10)
C30 C31 1.517(10)
C31 C43 1.510(11)
C31 C32 1.555(10)
C32 C33 1.561(9)
C33 C44 1.555(10)
C33 C34 1.558(10)
C34 C35 1.513(10)
C35 C36 1.334(10)
C35 C45 1.497(10)
C36 C37 1.509(10)
C37 C38 1.515(11)
C37 C46 1.567(11)
C38 C39 1.504(11)
